data_2235249
loop_
_publ_author_name
'Kargar, Hadi'
'Kia, Reza'
'Tahir, Muhammad Nawaz'

_publ_section_title
;
 {4,4',6,6'-Tetrabromo-2,2'-[2,2-dimethylpropane-1,3-diylbis(nitrilomethanylylidene)]diphenolato}nickel(II)
;
_journal_coeditor_code SU2421
_journal_issue 6
_journal_name_full 'Acta Crystallographica Section E'
_journal_page_first m753
_journal_paper_doi 10.1107/S1600536812020375
_journal_volume 68
_journal_year 2012
_chemical_formula_iupac '[Ni (C19 H16 Br4 N2 O2)]'
_chemical_formula_moiety 'C19 H16 Br4 N2 Ni O2'
_chemical_formula_sum 'C19 H16 Br4 N2 Ni O2'
_chemical_formula_weight 682.69
_chemical_name_systematic
{4,4',6,6'-Tetrabromo-2,2'-[2,2-dimethylpropane-1,3-diylbis(nitrilomethanylylidene)]diphenolato}nickel(II)
_space_group_IT_number 60
_symmetry_cell_setting orthorhombic
_symmetry_space_group_name_Hall '-P 2n 2ab'
_symmetry_space_group_name_H-M 'P b c n'
_atom_sites_solution_hydrogens geom
_atom_sites_solution_primary direct
_atom_sites_solution_secondary difmap
_audit_creation_method SHELXL-97
_cell_angle_alpha 90.00
_cell_angle_beta 90.00
_cell_angle_gamma 90.00
_cell_formula_units_Z 4
_cell_length_a 16.1125(11)
_cell_length_b 15.4789(12)
_cell_length_c 8.4734(5)
_cell_measurement_reflns_used 2540
_cell_measurement_temperature 296(2)
_cell_measurement_theta_max 27.40
_cell_measurement_theta_min 2.45
_cell_volume 2113.3(3)
_computing_cell_refinement 'SAINT (Bruker, 2005)'
_computing_data_collection 'APEX2 (Bruker, 2005)'
_computing_data_reduction 'SAINT (Bruker, 2005)'
_computing_molecular_graphics 'SHELXTL (Sheldrick, 2008)'
_computing_publication_material 'SHELXTL (Sheldrick, 2008) and PLATON (Spek, 2009)'
_computing_structure_refinement 'SHELXL97 (Sheldrick, 2008)'
_computing_structure_solution 'SHELXS97 (Sheldrick, 2008)'
_diffrn_ambient_temperature 296(2)
_diffrn_measured_fraction_theta_full 1.000
_diffrn_measured_fraction_theta_max 1.000
_diffrn_measurement_device_type
;
Bruker SMART APEXII CCD area-detector
;
_diffrn_measurement_method '\f and \w scans'
_diffrn_radiation_monochromator graphite
_diffrn_radiation_source 'fine-focus sealed tube'
_diffrn_radiation_type MoK\a
_diffrn_radiation_wavelength 0.71073
_diffrn_reflns_av_R_equivalents 0.0488
_diffrn_reflns_av_sigmaI/netI 0.0348
_diffrn_reflns_limit_h_max 19
_diffrn_reflns_limit_h_min -19
_diffrn_reflns_limit_k_max 19
_diffrn_reflns_limit_k_min -14
_diffrn_reflns_limit_l_max 10
_diffrn_reflns_limit_l_min -10
_diffrn_reflns_number 16236
_diffrn_reflns_theta_full 26.00
_diffrn_reflns_theta_max 26.00
_diffrn_reflns_theta_min 1.82
_diffrn_standards_number 0
_exptl_absorpt_coefficient_mu 8.499
_exptl_absorpt_correction_T_max 0.8710
_exptl_absorpt_correction_T_min 0.6936
_exptl_absorpt_correction_type multi-scan
_exptl_absorpt_process_details '(<i>SADABS</i>; Bruker, 2005)'
_exptl_crystal_colour dark-red
_exptl_crystal_density_diffrn 2.146
_exptl_crystal_density_method 'not measured'
_exptl_crystal_description block
_exptl_crystal_F_000 1312
_exptl_crystal_size_max 0.25
_exptl_crystal_size_mid 0.18
_exptl_crystal_size_min 0.09
_refine_diff_density_max 0.523
_refine_diff_density_min -0.783
_refine_ls_extinction_method none
_refine_ls_goodness_of_fit_ref 1.050
_refine_ls_hydrogen_treatment constr
_refine_ls_matrix_type full
_refine_ls_number_parameters 129
_refine_ls_number_reflns 2086
_refine_ls_number_restraints 0
_refine_ls_restrained_S_all 1.050
_refine_ls_R_factor_all 0.0544
_refine_ls_R_factor_gt 0.0328
_refine_ls_shift/su_max 0.001
_refine_ls_shift/su_mean 0.000
_refine_ls_structure_factor_coef Fsqd
_refine_ls_weighting_details 'calc w=1/[\s^2^(Fo^2^)+(0.0387P)^2^+0.4809P] where P=(Fo^2^+2Fc^2^)/3'
_refine_ls_weighting_scheme calc
_refine_ls_wR_factor_gt 0.0677
_refine_ls_wR_factor_ref 0.0753
_reflns_number_gt 1574
_reflns_number_total 2086
_reflns_threshold_expression I>2\s(I)
_cod_data_source_file su2421.cif
_cod_data_source_block I
_cod_database_code 2235249
_cod_database_fobs_code 2235249

loop_
_symmetry_equiv_pos_as_xyz
'x, y, z'
'x+1/2, -y+1/2, -z'
'-x, y, -z+1/2'
'-x+1/2, -y+1/2, z+1/2'
'-x, -y, -z'
'-x-1/2, y-1/2, z'
'x, -y, z-1/2'
'x-1/2, y-1/2, -z-1/2'

loop_
_atom_site_type_symbol
_atom_site_label
_atom_site_fract_x
_atom_site_fract_y
_atom_site_fract_z
_atom_site_U_iso_or_equiv
_atom_site_adp_type
_atom_site_calc_flag
_atom_site_refinement_flags
_atom_site_occupancy
_atom_site_symmetry_multiplicity
Br Br1 0.34274(3) -0.24016(2) 0.18392(5) 0.04218(15) Uani d . 1 1
Br Br2 0.10156(3) -0.05088(3) -0.14763(7) 0.06551(19) Uani d . 1 1
Ni Ni1 0.5000 0.02131(4) 0.2500 0.02663(17) Uani d S 1 2
O O1 0.43065(15) -0.06700(15) 0.1850(3) 0.0344(6) Uani d . 1 1
N N1 0.44411(18) 0.10588(18) 0.1331(3) 0.0281(7) Uani d . 1 1
C C1 0.3595(2) -0.0600(2) 0.1155(4) 0.0284(8) Uani d . 1 1
C C2 0.3081(2) -0.1331(2) 0.0964(4) 0.0293(8) Uani d . 1 1
C C3 0.2334(2) -0.1309(3) 0.0186(4) 0.0337(9) Uani d . 1 1
H H3 0.2019 -0.1809 0.0073 0.040 Uiso calc R 1 1
C C4 0.2054(2) -0.0533(3) -0.0427(4) 0.0372(9) Uani d . 1 1
C C5 0.2510(2) 0.0203(3) -0.0270(5) 0.0391(10) Uani d . 1 1
H H5 0.2312 0.0721 -0.0681 0.047 Uiso calc R 1 1
C C6 0.3279(2) 0.0180(2) 0.0515(4) 0.0304(8) Uani d . 1 1
C C7 0.3763(2) 0.0952(2) 0.0563(4) 0.0317(8) Uani d . 1 1
H H7 0.3569 0.1420 -0.0017 0.038 Uiso calc R 1 1
C C8 0.4910(2) 0.1859(2) 0.1043(4) 0.0334(9) Uani d . 1 1
H H8A 0.4631 0.2189 0.0227 0.040 Uiso calc R 1 1
H H8B 0.5458 0.1711 0.0655 0.040 Uiso calc R 1 1
C C9 0.5000 0.2419(3) 0.2500 0.0320(12) Uani d S 1 2
C C10 0.4239(3) 0.2995(3) 0.2735(5) 0.0499(11) Uani d . 1 1
H H10A 0.3746 0.2647 0.2718 0.075 Uiso calc R 1 1
H H10B 0.4213 0.3415 0.1901 0.075 Uiso calc R 1 1
H H10C 0.4280 0.3286 0.3732 0.075 Uiso calc R 1 1

loop_
_atom_site_aniso_label
_atom_site_aniso_U_11
_atom_site_aniso_U_22
_atom_site_aniso_U_33
_atom_site_aniso_U_12
_atom_site_aniso_U_13
_atom_site_aniso_U_23
Br1 0.0576(3) 0.0265(2) 0.0424(3) -0.00786(19) -0.00041(19) 0.00544(17)
Br2 0.0449(3) 0.0558(3) 0.0958(4) -0.0040(2) -0.0292(3) -0.0020(3)
Ni1 0.0301(3) 0.0205(4) 0.0292(3) 0.000 -0.0007(3) 0.000
O1 0.0369(15) 0.0238(14) 0.0425(14) -0.0025(12) -0.0059(12) 0.0023(12)
N1 0.0348(17) 0.0206(16) 0.0290(16) -0.0047(14) -0.0020(13) 0.0011(13)
C1 0.033(2) 0.027(2) 0.0257(18) -0.0035(17) 0.0038(16) -0.0003(16)
C2 0.036(2) 0.0226(19) 0.0293(19) -0.0016(16) 0.0045(16) 0.0015(16)
C3 0.033(2) 0.035(2) 0.033(2) -0.0105(18) 0.0043(16) -0.0045(18)
C4 0.030(2) 0.038(2) 0.044(2) -0.0040(19) -0.0042(17) -0.0042(19)
C5 0.043(2) 0.031(2) 0.043(2) 0.0032(19) -0.0058(18) -0.0022(19)
C6 0.034(2) 0.026(2) 0.0315(19) -0.0034(16) -0.0011(16) 0.0023(16)
C7 0.040(2) 0.023(2) 0.0326(19) 0.0003(17) 0.0001(17) 0.0042(17)
C8 0.045(2) 0.024(2) 0.0313(19) -0.0084(18) -0.0001(17) 0.0036(16)
C9 0.038(3) 0.020(3) 0.038(3) 0.000 -0.001(2) 0.000
C10 0.057(3) 0.040(3) 0.053(3) 0.019(2) -0.006(2) 0.003(2)

loop_
_atom_type_symbol
_atom_type_description
_atom_type_scat_dispersion_real
_atom_type_scat_dispersion_imag
_atom_type_scat_source
C C 0.0033 0.0016 'International Tables Vol C Tables 4.2.6.8 and 6.1.1.4'
H H 0.0000 0.0000 'International Tables Vol C Tables 4.2.6.8 and 6.1.1.4'
N N 0.0061 0.0033 'International Tables Vol C Tables 4.2.6.8 and 6.1.1.4'
O O 0.0106 0.0060 'International Tables Vol C Tables 4.2.6.8 and 6.1.1.4'
Ni Ni 0.3393 1.1124 'International Tables Vol C Tables 4.2.6.8 and 6.1.1.4'
Br Br -0.2901 2.4595 'International Tables Vol C Tables 4.2.6.8 and 6.1.1.4'

loop_
_geom_angle_atom_site_label_1
_geom_angle_atom_site_label_2
_geom_angle_atom_site_label_3
_geom_angle_site_symmetry_1
_geom_angle_site_symmetry_3
_geom_angle
O1 Ni1 O1 . 3_655 84.69(15)
O1 Ni1 N1 . 3_655 164.78(11)
O1 Ni1 N1 3_655 3_655 93.94(11)
O1 Ni1 N1 . . 93.94(11)
O1 Ni1 N1 3_655 . 164.78(11)
N1 Ni1 N1 3_655 . 91.27(17)
C1 O1 Ni1 . . 127.5(2)
C7 N1 C8 . . 117.5(3)
C7 N1 Ni1 . . 126.0(3)
C8 N1 Ni1 . . 115.5(2)
O1 C1 C2 . . 120.4(3)
O1 C1 C6 . . 124.4(3)
C2 C1 C6 . . 115.3(3)
C3 C2 C1 . . 123.3(3)
C3 C2 Br1 . . 117.8(3)
C1 C2 Br1 . . 118.8(3)
C2 C3 C4 . . 119.2(3)
C2 C3 H3 . . 120.4
C4 C3 H3 . . 120.4
C5 C4 C3 . . 120.9(3)
C5 C4 Br2 . . 120.4(3)
C3 C4 Br2 . . 118.7(3)
C4 C5 C6 . . 120.0(4)
C4 C5 H5 . . 120.0
C6 C5 H5 . . 120.0
C5 C6 C1 . . 121.3(3)
C5 C6 C7 . . 118.3(3)
C1 C6 C7 . . 120.3(3)
N1 C7 C6 . . 126.0(3)
N1 C7 H7 . . 117.0
C6 C7 H7 . . 117.0
N1 C8 C9 . . 113.3(3)
N1 C8 H8A . . 108.9
C9 C8 H8A . . 108.9
N1 C8 H8B . . 108.9
C9 C8 H8B . . 108.9
H8A C8 H8B . . 107.7
C8 C9 C8 . 3_655 110.2(4)
C8 C9 C10 . 3_655 107.7(2)
C8 C9 C10 3_655 3_655 111.3(2)
C8 C9 C10 . . 111.3(2)
C8 C9 C10 3_655 . 107.7(2)
C10 C9 C10 3_655 . 108.7(5)
C9 C10 H10A . . 109.5
C9 C10 H10B . . 109.5
H10A C10 H10B . . 109.5
C9 C10 H10C . . 109.5
H10A C10 H10C . . 109.5
H10B C10 H10C . . 109.5

loop_
_geom_bond_atom_site_label_1
_geom_bond_atom_site_label_2
_geom_bond_site_symmetry_2
_geom_bond_distance
Br1 C2 . 1.899(3)
Br2 C4 . 1.895(4)
Ni1 O1 . 1.849(2)
Ni1 O1 3_655 1.849(2)
Ni1 N1 3_655 1.872(3)
Ni1 N1 . 1.872(3)
O1 C1 . 1.293(4)
N1 C7 . 1.282(4)
N1 C8 . 1.471(4)
C1 C2 . 1.412(5)
C1 C6 . 1.418(5)
C2 C3 . 1.373(5)
C3 C4 . 1.384(5)
C3 H3 . 0.9300
C4 C5 . 1.362(5)
C5 C6 . 1.407(5)
C5 H5 . 0.9300
C6 C7 . 1.428(5)
C7 H7 . 0.9300
C8 C9 . 1.515(4)
C8 H8A . 0.9700
C8 H8B . 0.9700
C9 C8 3_655 1.515(4)
C9 C10 3_655 1.529(5)
C9 C10 . 1.529(5)
C10 H10A . 0.9600
C10 H10B . 0.9600
C10 H10C . 0.9600

loop_
_geom_torsion_atom_site_label_1
_geom_torsion_atom_site_label_2
_geom_torsion_atom_site_label_3
_geom_torsion_atom_site_label_4
_geom_torsion_site_symmetry_1
_geom_torsion_site_symmetry_4
_geom_torsion
O1 Ni1 O1 C1 3_655 . -178.8(3)
N1 Ni1 O1 C1 3_655 . 95.7(5)
N1 Ni1 O1 C1 . . -14.0(3)
O1 Ni1 N1 C7 . . 6.6(3)
O1 Ni1 N1 C7 3_655 . 90.8(5)
N1 Ni1 N1 C7 3_655 . -159.1(4)
O1 Ni1 N1 C8 . . -161.3(2)
O1 Ni1 N1 C8 3_655 . -77.1(5)
N1 Ni1 N1 C8 3_655 . 32.97(18)
Ni1 O1 C1 C2 . . -169.7(2)
Ni1 O1 C1 C6 . . 11.5(5)
O1 C1 C2 C3 . . -177.4(3)
C6 C1 C2 C3 . . 1.5(5)
O1 C1 C2 Br1 . . 3.1(4)
C6 C1 C2 Br1 . . -177.9(2)
C1 C2 C3 C4 . . -1.1(5)
Br1 C2 C3 C4 . . 178.3(3)
C2 C3 C4 C5 . . 0.1(6)
C2 C3 C4 Br2 . . -179.3(3)
C3 C4 C5 C6 . . 0.5(6)
Br2 C4 C5 C6 . . 179.8(3)
C4 C5 C6 C1 . . -0.1(5)
C4 C5 C6 C7 . . 175.9(3)
O1 C1 C6 C5 . . 178.0(3)
C2 C1 C6 C5 . . -0.9(5)
O1 C1 C6 C7 . . 2.2(5)
C2 C1 C6 C7 . . -176.7(3)
C8 N1 C7 C6 . . 171.2(3)
Ni1 N1 C7 C6 . . 3.5(5)
C5 C6 C7 N1 . . 174.0(3)
C1 C6 C7 N1 . . -10.0(6)
C7 N1 C8 C9 . . 118.4(3)
Ni1 N1 C8 C9 . . -72.7(3)
N1 C8 C9 C8 . 3_655 35.2(2)
N1 C8 C9 C10 . 3_655 156.7(3)
N1 C8 C9 C10 . . -84.3(4)
